data_7111544
loop_
_publ_author_name
'Roiban, Doru'
'Serrano, Elena'
'Soler, Tatiana'
'Grosu, Ion'
'Cativiela, Carlos'
'Urriolabeitia, Esteban P.'

_publ_section_title
;
 Unexpected [2 + 2] C--C bond coupling due to photocycloaddition on
 orthopalladated (Z)-2-aryl-4-arylidene-5(4H)-oxazolones
;
_journal_issue 31
_journal_name_full 'Chemical Communications'
_journal_page_first 4681
_journal_page_last 4683
_journal_paper_doi 10.1039/b907647f
_journal_year 2009
_chemical_formula_moiety 'C40 H28 F6 N2 O12 Pd2, 2(C H2 Cl2)'
_chemical_formula_sum 'C42 H32 Cl4 F6 N2 O12 Pd2'
_chemical_formula_weight 1225.30
_chemical_name_systematic
;
?
;
_space_group_IT_number 2
_symmetry_cell_setting triclinic
_symmetry_space_group_name_Hall '-P 1'
_symmetry_space_group_name_H-M 'P -1'
_atom_sites_solution_hydrogens geom
_atom_sites_solution_primary direct
_atom_sites_solution_secondary difmap
_audit_creation_method SHELXL-97
_cell_angle_alpha 88.7425(17)
_cell_angle_beta 74.758(2)
_cell_angle_gamma 80.4262(18)
_cell_formula_units_Z 4
_cell_length_a 14.7400(3)
_cell_length_b 16.7687(3)
_cell_length_c 19.4056(4)
_cell_measurement_reflns_used 28611
_cell_measurement_temperature 150(1)
_cell_measurement_theta_max 28.3299
_cell_measurement_theta_min 2.6874
_cell_volume 4562.12(16)
_computing_cell_refinement
;
CrysAlis RED, Oxford Diffraction Ltd.,
Version 1.171.32.19 (release 28-02-2008 CrysAlis171 .NET)
(compiled Feb 28 2008,12:10:31)
;
_computing_data_collection
;
CrysAlis CCD, Oxford Diffraction Ltd.,
Version 1.171.32.19 (release 28-02-2008 CrysAlis171 .NET)
(compiled Feb 28 2008,12:10:31)
;
_computing_data_reduction
;
CrysAlis RED, Oxford Diffraction Ltd.,
Version 1.171.32.19 (release 28-02-2008 CrysAlis171 .NET)
(compiled Feb 28 2008,12:10:31)
;
_computing_molecular_graphics
;
SHELXTL Rel. 6.12/V (Sheldrick, Acta Cryst. 2008, A64, 112-122)
;
_computing_publication_material
;
SHELX-97 (Sheldrick, Acta Cryst. 2008, A64, 112-122)'
;
_computing_structure_refinement
;
SHELXL-97 (Sheldrick, Acta Cryst. 2008, A64, 112-122)
;
_computing_structure_solution
;
SHELXL-97 (Sheldrick, Acta Cryst. 2008, A64, 112-122)
;
_diffrn_ambient_temperature 150(1)
_diffrn_detector_area_resol_mean 16.3990
_diffrn_measured_fraction_theta_full 0.990
_diffrn_measured_fraction_theta_max 0.990
_diffrn_measurement_device_type 'Oxford Diffraction Xcalibur2'
_diffrn_measurement_method '\w and \f scans'
_diffrn_radiation_monochromator graphite
_diffrn_radiation_source 'Enhance (Mo) X-ray Source'
_diffrn_radiation_type MoK\a
_diffrn_radiation_wavelength 0.71073
_diffrn_reflns_av_R_equivalents 0.0458
_diffrn_reflns_av_sigmaI/netI 0.0590
_diffrn_reflns_limit_h_max 17
_diffrn_reflns_limit_h_min -17
_diffrn_reflns_limit_k_max 19
_diffrn_reflns_limit_k_min -19
_diffrn_reflns_limit_l_max 22
_diffrn_reflns_limit_l_min -23
_diffrn_reflns_number 73418
_diffrn_reflns_theta_full 25.00
_diffrn_reflns_theta_max 25.00
_diffrn_reflns_theta_min 2.64
_exptl_absorpt_coefficient_mu 1.111
_exptl_absorpt_correction_T_max 0.7919
_exptl_absorpt_correction_T_min 0.7145
_exptl_absorpt_correction_type multi-scan
_exptl_absorpt_process_details
;
CrysAlis RED, Oxford Diffraction Ltd.,
Version 1.171.32.19 (release 28-02-2008 CrysAlis171 .NET)
(compiled Feb 28 2008,12:10:31)
Empirical absorption correction using spherical harmonics,
implemented in SCALE3 ABSPACK scaling algorithm.
;
_exptl_crystal_colour orange
_exptl_crystal_density_diffrn 1.784
_exptl_crystal_density_method 'not measured'
_exptl_crystal_description plate
_exptl_crystal_F_000 2432
_exptl_crystal_size_max 1.11
_exptl_crystal_size_mid 0.74
_exptl_crystal_size_min 0.21
_platon_squeeze_details ' ?'
_refine_diff_density_max 1.228
_refine_diff_density_min -0.680
_refine_diff_density_rms 0.122
_refine_ls_extinction_method none
_refine_ls_goodness_of_fit_ref 1.116
_refine_ls_hydrogen_treatment constr
_refine_ls_matrix_type full
_refine_ls_number_parameters 1260
_refine_ls_number_reflns 15894
_refine_ls_number_restraints 3
_refine_ls_restrained_S_all 1.116
_refine_ls_R_factor_all 0.0705
_refine_ls_R_factor_gt 0.0461
_refine_ls_shift/su_max 0.010
_refine_ls_shift/su_mean 0.000
_refine_ls_structure_factor_coef Fsqd
_refine_ls_weighting_details 'calc w=1/[\s^2^(Fo^2^)+(0.0645P)^2^+14.2934P] where P=(Fo^2^+2Fc^2^)/3'
_refine_ls_weighting_scheme calc
_refine_ls_wR_factor_gt 0.1394
_refine_ls_wR_factor_ref 0.1447
_reflns_number_gt 11177
_reflns_number_total 15894
_reflns_threshold_expression I>2\s(I)
_cod_data_source_file b907647fsup1.cif
_cod_data_source_block tati
_cod_database_code 7111544

loop_
_symmetry_equiv_pos_as_xyz
'x, y, z'
'-x, -y, -z'

loop_
_atom_site_label
_atom_site_type_symbol
_atom_site_fract_x
_atom_site_fract_y
_atom_site_fract_z
_atom_site_U_iso_or_equiv
_atom_site_adp_type
_atom_site_occupancy
_atom_site_symmetry_multiplicity
_atom_site_calc_flag
_atom_site_refinement_flags
_atom_site_disorder_group
Pd1 Pd 0.97862(4) 0.73852(3) 0.32737(3) 0.02529(14) Uani 1 1 d . .
Pd2 Pd 1.10962(4) 0.62925(3) 0.22958(3) 0.02332(13) Uani 1 1 d . .
N1 N 1.0480(4) 0.6474(3) 0.1480(3) 0.0214(12) Uani 1 1 d . .
N2 N 0.9898(3) 0.8406(3) 0.2710(3) 0.0214(12) Uani 1 1 d . .
O1 O 0.9550(4) 0.6379(3) 0.3875(2) 0.0345(12) Uani 1 1 d . .
O2 O 1.0123(3) 0.5507(3) 0.2939(2) 0.0308(11) Uani 1 1 d . .
O3 O 1.1800(3) 0.6128(3) 0.3089(2) 0.0315(11) Uani 1 1 d . .
O4 O 1.1063(4) 0.7310(3) 0.3669(3) 0.0340(12) Uani 1 1 d . .
O5 O 0.9777(3) 0.7627(3) 0.0135(2) 0.0311(11) Uani 1 1 d . .
O6 O 1.0305(3) 0.6340(3) 0.0384(2) 0.0255(10) Uani 1 1 d . .
O7 O 1.2483(3) 0.2810(3) 0.0528(3) 0.0337(12) Uani 1 1 d . .
O8 O 1.1898(3) 0.3391(3) 0.1807(3) 0.0344(12) Uani 1 1 d . .
O9 O 0.9842(3) 0.9642(3) 0.1248(2) 0.0274(11) Uani 1 1 d . .
O10 O 0.9542(3) 0.9711(2) 0.2442(2) 0.0219(10) Uani 1 1 d . .
O11 O 0.8335(4) 1.0333(3) 0.5763(3) 0.0403(13) Uani 1 1 d . .
O12 O 0.8943(4) 0.8807(3) 0.5549(3) 0.0416(13) Uani 1 1 d . .
C1 C 1.2039(5) 0.6930(4) 0.1767(3) 0.0254(15) Uani 1 1 d . .
C2 C 1.2996(5) 0.6669(4) 0.1728(4) 0.0306(17) Uani 1 1 d . .
H2A H 1.3173 0.6205 0.1965 0.037 Uiso 1 1 calc R .
C3 C 1.3689(5) 0.7085(5) 0.1345(4) 0.0358(18) Uani 1 1 d . .
H3A H 1.4329 0.6887 0.1308 0.043 Uiso 1 1 calc R .
C4 C 1.3438(5) 0.7795(5) 0.1016(4) 0.0344(18) Uani 1 1 d . .
H4A H 1.3903 0.8090 0.0776 0.041 Uiso 1 1 calc R .
C5 C 1.2500(5) 0.8060(4) 0.1046(4) 0.0280(16) Uani 1 1 d . .
H5A H 1.2332 0.8534 0.0818 0.034 Uiso 1 1 calc R .
C6 C 1.1784(4) 0.7632(4) 0.1413(3) 0.0222(14) Uani 1 1 d . .
C7 C 1.0793(4) 0.7927(4) 0.1353(3) 0.0198(14) Uani 1 1 d . .
H7A H 1.0857 0.8255 0.0924 0.024 Uiso 1 1 calc R .
C8 C 0.9954(4) 0.8409(4) 0.1945(3) 0.0202(14) Uani 1 1 d . .
C9 C 0.9785(4) 0.9294(4) 0.1785(4) 0.0224(14) Uani 1 1 d . .
C10 C 0.9610(4) 0.9146(4) 0.2958(4) 0.0237(15) Uani 1 1 d . .
C11 C 0.9334(4) 0.9462(4) 0.3673(4) 0.0245(15) Uani 1 1 d . .
C12 C 0.9000(5) 1.0291(4) 0.3804(4) 0.0283(16) Uani 1 1 d . .
H12A H 0.8989 1.0638 0.3425 0.034 Uiso 1 1 calc R .
C13 C 0.8686(5) 1.0592(4) 0.4496(4) 0.0295(16) Uani 1 1 d . .
H13A H 0.8487 1.1146 0.4577 0.035 Uiso 1 1 calc R .
C14 C 0.8661(5) 1.0100(4) 0.5065(4) 0.0284(16) Uani 1 1 d . .
C15 C 0.8998(5) 0.9251(4) 0.4953(4) 0.0307(16) Uani 1 1 d . .
C16 C 0.9333(5) 0.8950(4) 0.4273(4) 0.0278(16) Uani 1 1 d . .
H16A H 0.9568 0.8400 0.4195 0.033 Uiso 1 1 calc R .
C17 C 0.7987(6) 1.1173(4) 0.5912(4) 0.046(2) Uani 1 1 d . .
H17A H 0.7791 1.1269 0.6420 0.069 Uiso 1 1 calc R .
H17B H 0.7452 1.1337 0.5717 0.069 Uiso 1 1 calc R .
H17C H 0.8482 1.1478 0.5701 0.069 Uiso 1 1 calc R .
C18 C 0.9190(7) 0.7969(5) 0.5450(4) 0.047(2) Uani 1 1 d . .
H18A H 0.9061 0.7715 0.5906 0.070 Uiso 1 1 calc R .
H18B H 0.9857 0.7833 0.5213 0.070 Uiso 1 1 calc R .
H18C H 0.8823 0.7784 0.5163 0.070 Uiso 1 1 calc R .
C19 C 1.1650(5) 0.6664(4) 0.3549(4) 0.0304(16) Uani 1 1 d . .
C20 C 1.2314(7) 0.6500(5) 0.4053(5) 0.046(2) Uani 1 1 d . .
C21 C 0.8603(5) 0.7382(4) 0.2994(4) 0.0259(15) Uani 1 1 d . .
C22 C 0.7844(5) 0.7129(5) 0.3481(4) 0.040(2) Uani 1 1 d . .
H22A H 0.7898 0.6992 0.3937 0.048 Uiso 1 1 calc R .
C23 C 0.7014(6) 0.7074(5) 0.3308(5) 0.051(2) Uani 1 1 d . .
H23A H 0.6526 0.6874 0.3636 0.061 Uiso 1 1 calc R .
C24 C 0.6901(5) 0.7314(5) 0.2653(5) 0.049(2) Uani 1 1 d . .
H24A H 0.6322 0.7313 0.2546 0.059 Uiso 1 1 calc R .
C25 C 0.7650(5) 0.7557(4) 0.2153(4) 0.0355(18) Uani 1 1 d . .
H25A H 0.7582 0.7695 0.1701 0.043 Uiso 1 1 calc R .
C26 C 1.0050(4) 0.7166(4) 0.0537(4) 0.0236(15) Uani 1 1 d . .
C27 C 0.9282(4) 0.7884(4) 0.1747(4) 0.0247(15) Uani 1 1 d . .
H27A H 0.8973 0.8200 0.1415 0.030 Uiso 1 1 calc R .
C28 C 1.0169(4) 0.7289(4) 0.1271(3) 0.0163(13) Uani 1 1 d . .
C29 C 0.8506(4) 0.7599(4) 0.2312(4) 0.0226(15) Uani 1 1 d . .
C30 C 1.0580(4) 0.5979(4) 0.0958(3) 0.0195(14) Uani 1 1 d . .
C31 C 1.0997(4) 0.5138(4) 0.0847(3) 0.0215(14) Uani 1 1 d . .
C32 C 1.1247(5) 0.4795(4) 0.0170(4) 0.0252(15) Uani 1 1 d . .
H32A H 1.1088 0.5091 -0.0205 0.030 Uiso 1 1 calc R .
C33 C 1.1734(5) 0.4012(4) 0.0051(4) 0.0262(15) Uani 1 1 d . .
H33A H 1.1907 0.3787 -0.0408 0.031 Uiso 1 1 calc R .
C34 C 1.1967(4) 0.3562(4) 0.0593(4) 0.0239(15) Uani 1 1 d . .
C35 C 1.1665(4) 0.3887(4) 0.1302(4) 0.0256(15) Uani 1 1 d . .
C36 C 1.1192(4) 0.4668(4) 0.1417(4) 0.0225(14) Uani 1 1 d . .
H36A H 1.0998 0.4891 0.1877 0.027 Uiso 1 1 calc R .
C37 C 1.1648(6) 0.3718(5) 0.2519(4) 0.0399(19) Uani 1 1 d . .
H37A H 1.1872 0.3322 0.2826 0.060 Uiso 1 1 calc R .
H37B H 1.0967 0.3863 0.2685 0.060 Uiso 1 1 calc R .
H37C H 1.1935 0.4191 0.2523 0.060 Uiso 1 1 calc R .
C38 C 1.2847(6) 0.2448(5) -0.0160(4) 0.043(2) Uani 1 1 d . .
H38A H 1.3224 0.1930 -0.0130 0.065 Uiso 1 1 calc R .
H38B H 1.3237 0.2789 -0.0465 0.065 Uiso 1 1 calc R .
H38C H 1.2328 0.2380 -0.0354 0.065 Uiso 1 1 calc R .
C39 C 0.9715(5) 0.5702(4) 0.3569(4) 0.0307(16) Uani 1 1 d . .
C40 C 0.9360(6) 0.5015(5) 0.4045(4) 0.045(2) Uani 1 1 d . .
F1 F 1.3041(6) 0.6842(6) 0.3807(5) 0.153(4) Uani 1 1 d . .
F2 F 1.1929(6) 0.6823(6) 0.4679(4) 0.148(4) Uani 1 1 d . .
F3 F 1.2595(6) 0.5769(3) 0.4135(4) 0.111(3) Uani 1 1 d . .
F4 F 0.8778(5) 0.5259(3) 0.4656(3) 0.086(2) Uani 1 1 d . .
F5 F 0.8963(5) 0.4555(3) 0.3726(3) 0.0801(19) Uani 1 1 d . .
F6 F 1.0093(5) 0.4521(4) 0.4174(4) 0.091(2) Uani 1 1 d . .
Pd3 Pd 0.58532(3) 0.31002(3) 0.23759(3) 0.02077(13) Uani 1 1 d . .
Pd4 Pd 0.64478(4) 0.22251(3) 0.34650(3) 0.02335(13) Uani 1 1 d . .
N4 N 0.6676(3) 0.1100(3) 0.3034(3) 0.0182(11) Uani 1 1 d . .
N3 N 0.7012(3) 0.2736(3) 0.1557(3) 0.0178(11) Uani 1 1 d . .
O13 O 0.6433(3) 0.4004(3) 0.2887(2) 0.0289(11) Uani 1 1 d . .
O14 O 0.6294(3) 0.3350(3) 0.3917(2) 0.0293(11) Uani 1 1 d . .
O15 O 0.8546(3) 0.1289(3) 0.0339(2) 0.0267(11) Uani 1 1 d . .
O16 O 0.7890(3) 0.2609(3) 0.0415(2) 0.0229(10) Uani 1 1 d . .
O17 O 0.5671(3) 0.6117(3) 0.0188(2) 0.0317(11) Uani 1 1 d . .
O18 O 0.5670(3) 0.5893(3) 0.1502(3) 0.0354(12) Uani 1 1 d . .
O19 O 0.7101(3) -0.0255(3) 0.2918(2) 0.0262(10) Uani 1 1 d . .
O20 O 0.7796(3) -0.0408(3) 0.1737(2) 0.0265(10) Uani 1 1 d . .
O21 O 0.4885(3) 0.2410(3) 0.3890(2) 0.0296(11) Uani 1 1 d . .
O22 O 0.4620(3) 0.3444(3) 0.3172(2) 0.0271(11) Uani 1 1 d . .
O23 O 0.5448(4) 0.1302(3) 0.5856(3) 0.0420(13) Uani 1 1 d . .
O24 O 0.5822(4) -0.0136(3) 0.6285(3) 0.0377(12) Uani 1 1 d . .
C41 C 0.5230(4) 0.2345(4) 0.1982(3) 0.0192(13) Uani 1 1 d . .
C42 C 0.5703(4) 0.1581(4) 0.1710(3) 0.0213(14) Uani 1 1 d . .
C43 C 0.5206(5) 0.1067(4) 0.1433(3) 0.0259(15) Uani 1 1 d . .
H43A H 0.5518 0.0555 0.1257 0.031 Uiso 1 1 calc R .
C44 C 0.4268(5) 0.1310(4) 0.1419(4) 0.0313(17) Uani 1 1 d . .
H44A H 0.3946 0.0971 0.1233 0.038 Uiso 1 1 calc R .
C45 C 0.3815(5) 0.2088(4) 0.1695(4) 0.0327(17) Uani 1 1 d . .
H45A H 0.3187 0.2269 0.1686 0.039 Uiso 1 1 calc R .
C46 C 0.4283(4) 0.2580(4) 0.1973(3) 0.0212(14) Uani 1 1 d . .
H46A H 0.3961 0.3086 0.2161 0.025 Uiso 1 1 calc R .
C47 C 0.6733(4) 0.1291(4) 0.1650(3) 0.0194(14) Uani 1 1 d . .
H47A H 0.6943 0.0870 0.1273 0.023 Uiso 1 1 calc R .
C48 C 0.7434(4) 0.1886(4) 0.1452(3) 0.0172(13) Uani 1 1 d . .
C49 C 0.8039(4) 0.1842(4) 0.0683(4) 0.0245(15) Uani 1 1 d . .
C50 C 0.7245(4) 0.3093(4) 0.0960(4) 0.0221(15) Uani 1 1 d . .
C51 C 0.6901(4) 0.3882(4) 0.0742(3) 0.0214(14) Uani 1 1 d . .
C52 C 0.6914(4) 0.4025(4) 0.0029(3) 0.0240(15) Uani 1 1 d . .
H52A H 0.7205 0.3620 -0.0315 0.029 Uiso 1 1 calc R .
C53 C 0.6502(4) 0.4755(4) -0.0169(4) 0.0250(15) Uani 1 1 d . .
H53A H 0.6503 0.4835 -0.0645 0.030 Uiso 1 1 calc R .
C54 C 0.6085(4) 0.5378(4) 0.0328(4) 0.0234(15) Uani 1 1 d . .
C55 C 0.6078(4) 0.5253(4) 0.1059(4) 0.0245(15) Uani 1 1 d . .
C56 C 0.6479(4) 0.4510(4) 0.1258(3) 0.0217(14) Uani 1 1 d . .
H56A H 0.6471 0.4422 0.1734 0.026 Uiso 1 1 calc R .
C57 C 0.5600(5) 0.6279(5) -0.0523(4) 0.0355(18) Uani 1 1 d . .
H57A H 0.5242 0.6810 -0.0536 0.053 Uiso 1 1 calc R .
H57B H 0.5283 0.5885 -0.0673 0.053 Uiso 1 1 calc R .
H57C H 0.6228 0.6251 -0.0839 0.053 Uiso 1 1 calc R .
C58 C 0.5514(6) 0.5755(5) 0.2243(4) 0.041(2) Uani 1 1 d . .
H58A H 0.5188 0.6244 0.2505 0.062 Uiso 1 1 calc R .
H58B H 0.6116 0.5592 0.2352 0.062 Uiso 1 1 calc R .
H58C H 0.5132 0.5337 0.2373 0.062 Uiso 1 1 calc R .
C59 C 0.6349(5) 0.3955(4) 0.3539(4) 0.0274(16) Uani 1 1 d . .
C60 C 0.6314(7) 0.4746(5) 0.3928(4) 0.046(2) Uani 1 1 d . .
C61 C 0.7821(5) 0.2194(4) 0.3140(3) 0.0241(15) Uani 1 1 d . .
C62 C 0.8375(4) 0.1864(4) 0.2475(4) 0.0234(15) Uani 1 1 d . .
C63 C 0.9330(5) 0.1946(4) 0.2250(4) 0.0319(17) Uani 1 1 d . .
H63A H 0.9694 0.1733 0.1806 0.038 Uiso 1 1 calc R .
C64 C 0.9748(6) 0.2332(5) 0.2666(5) 0.045(2) Uani 1 1 d . .
H64A H 1.0383 0.2396 0.2499 0.054 Uiso 1 1 calc R .
C65 C 0.9223(6) 0.2623(5) 0.3331(5) 0.045(2) Uani 1 1 d . .
H65A H 0.9509 0.2863 0.3628 0.055 Uiso 1 1 calc R .
C66 C 0.8269(5) 0.2560(4) 0.3558(4) 0.0346(17) Uani 1 1 d . .
H66A H 0.7917 0.2769 0.4006 0.042 Uiso 1 1 calc R .
C67 C 0.7994(4) 0.1424(4) 0.1979(3) 0.0213(14) Uani 1 1 d . .
H67A H 0.8529 0.1044 0.1689 0.026 Uiso 1 1 calc R .
C68 C 0.7161(4) 0.0944(4) 0.2278(3) 0.0208(14) Uani 1 1 d . .
C69 C 0.7422(4) 0.0040(4) 0.2233(3) 0.0206(14) Uani 1 1 d . .
C70 C 0.6699(4) 0.0418(4) 0.3357(3) 0.0210(14) Uani 1 1 d . .
C71 C 0.6435(4) 0.0240(4) 0.4109(3) 0.0229(15) Uani 1 1 d . .
C72 C 0.6639(5) -0.0534(4) 0.4339(3) 0.0249(15) Uani 1 1 d . .
H72A H 0.6904 -0.0956 0.4007 0.030 Uiso 1 1 calc R .
C73 C 0.6450(5) -0.0689(4) 0.5067(4) 0.0306(16) Uani 1 1 d . .
H73A H 0.6598 -0.1212 0.5219 0.037 Uiso 1 1 calc R .
C74 C 0.6039(5) -0.0060(4) 0.5568(4) 0.0294(16) Uani 1 1 d . .
C75 C 0.5823(5) 0.0726(4) 0.5335(3) 0.0262(15) Uani 1 1 d . .
C76 C 0.6007(5) 0.0874(4) 0.4619(4) 0.0305(16) Uani 1 1 d . .
H76A H 0.5848 0.1396 0.4466 0.037 Uiso 1 1 calc R .
C77 C 0.5335(7) 0.2119(5) 0.5626(4) 0.051(2) Uani 1 1 d . .
H77A H 0.5168 0.2481 0.6033 0.077 Uiso 1 1 calc R .
H77B H 0.4840 0.2208 0.5382 0.077 Uiso 1 1 calc R .
H77C H 0.5923 0.2218 0.5307 0.077 Uiso 1 1 calc R .
C78 C 0.6093(7) -0.0937(5) 0.6546(4) 0.054(2) Uani 1 1 d . .
H78A H 0.5931 -0.0918 0.7058 0.080 Uiso 1 1 calc R .
H78B H 0.6767 -0.1109 0.6363 0.080 Uiso 1 1 calc R .
H78C H 0.5758 -0.1311 0.6388 0.080 Uiso 1 1 calc R .
C79 C 0.4411(5) 0.3027(4) 0.3703(4) 0.0271(16) Uani 1 1 d . .
F7 F 0.5489(5) 0.5211(4) 0.3985(4) 0.100(2) Uani 1 1 d . .
F8 F 0.6413(6) 0.4649(3) 0.4572(3) 0.090(2) Uani 1 1 d . .
F9 F 0.6957(5) 0.5159(3) 0.3570(3) 0.084(2) Uani 1 1 d . .
C80 C 0.3411(6) 0.3308(5) 0.4195(5) 0.044(2) Uani 1 1 d . .
F10 F 0.2877(16) 0.2794(19) 0.412(3) 0.161(16) Uani 0.55 1 d PD 1
F11 F 0.3006(16) 0.3974(11) 0.4080(14) 0.088(9) Uani 0.55 1 d PD 1
F12 F 0.338(2) 0.325(3) 0.4849(9) 0.173(17) Uani 0.55 1 d PD 1
F10B F 0.2790(15) 0.354(3) 0.3890(12) 0.117(13) Uani 0.45 1 d PD 2
F11B F 0.3456(17) 0.385(2) 0.464(2) 0.132(14) Uani 0.45 1 d PD 2
F12B F 0.3078(19) 0.2780(11) 0.4613(17) 0.080(10) Uani 0.45 1 d PD 2
C201 C 0.8715(6) 0.4365(5) 0.2068(4) 0.047(2) Uani 1 1 d . .
H20A H 0.9185 0.4323 0.2340 0.057 Uiso 1 1 calc R .
H20B H 0.8161 0.4165 0.2360 0.057 Uiso 1 1 calc R .
Cl1 Cl 0.83824(15) 0.53870(14) 0.18871(12) 0.0537(6) Uani 1 1 d . .
Cl2 Cl 0.91847(14) 0.37557(12) 0.12994(10) 0.0403(5) Uani 1 1 d . .
C202 C 0.8306(7) -0.0459(6) -0.0221(5) 0.063(3) Uani 1 1 d . .
H20C H 0.8691 -0.0038 -0.0371 0.076 Uiso 1 1 calc R .
H20D H 0.8473 -0.0713 0.0193 0.076 Uiso 1 1 calc R .
Cl3 Cl 0.71015(17) -0.00288(15) 0.00109(14) 0.0661(7) Uani 1 1 d . .
Cl4 Cl 0.85503(19) -0.11684(16) -0.09022(14) 0.0701(7) Uani 1 1 d . .
C203 C 0.8677(6) 0.9513(5) 0.7233(5) 0.047(2) Uani 1 1 d . .
H20E H 0.8848 0.9612 0.6725 0.057 Uiso 1 1 calc R .
H20F H 0.9257 0.9302 0.7370 0.057 Uiso 1 1 calc R .
Cl5 Cl 0.81277(16) 1.04462(14) 0.77113(13) 0.0596(6) Uani 1 1 d . .
Cl6 Cl 0.79160(17) 0.88039(17) 0.74101(13) 0.0649(7) Uani 1 1 d . .
C204 C 0.5277(12) 0.1078(7) 0.7588(6) 0.111(5) Uani 1 1 d . .
H20G H 0.4997 0.0952 0.7212 0.133 Uiso 1 1 calc R .
H20H H 0.5775 0.0629 0.7613 0.133 Uiso 1 1 calc R .
Cl7 Cl 0.57843(19) 0.19493(17) 0.73684(15) 0.0721(7) Uani 1 1 d . .
Cl8 Cl 0.4414(2) 0.11722(19) 0.83888(17) 0.0966(11) Uani 1 1 d . .

loop_
_atom_site_aniso_label
_atom_site_aniso_U_11
_atom_site_aniso_U_22
_atom_site_aniso_U_33
_atom_site_aniso_U_23
_atom_site_aniso_U_13
_atom_site_aniso_U_12
Pd1 0.0368(3) 0.0181(3) 0.0180(3) 0.0011(2) -0.0046(2) -0.0006(2)
Pd2 0.0318(3) 0.0201(3) 0.0175(3) 0.0006(2) -0.0089(2) 0.0009(2)
N1 0.023(3) 0.022(3) 0.019(3) 0.000(2) -0.007(2) -0.001(2)
N2 0.022(3) 0.012(3) 0.027(3) -0.001(2) -0.001(2) -0.001(2)
O1 0.059(3) 0.022(3) 0.020(3) 0.007(2) -0.007(2) -0.004(2)
O2 0.048(3) 0.021(3) 0.021(3) 0.001(2) -0.004(2) -0.006(2)
O3 0.048(3) 0.023(3) 0.025(3) 0.000(2) -0.017(2) 0.001(2)
O4 0.051(3) 0.022(3) 0.033(3) -0.004(2) -0.019(2) 0.000(2)
O5 0.042(3) 0.028(3) 0.023(3) 0.001(2) -0.015(2) 0.004(2)
O6 0.032(3) 0.021(2) 0.024(3) -0.0006(19) -0.012(2) 0.0007(19)
O7 0.038(3) 0.024(3) 0.035(3) -0.009(2) -0.009(2) 0.006(2)
O8 0.044(3) 0.026(3) 0.031(3) 0.003(2) -0.014(2) 0.007(2)
O9 0.030(3) 0.026(3) 0.023(3) 0.008(2) -0.005(2) 0.001(2)
O10 0.030(2) 0.015(2) 0.020(2) 0.0017(19) -0.0059(19) -0.0008(18)
O11 0.052(3) 0.036(3) 0.027(3) -0.013(2) -0.005(2) 0.003(2)
O12 0.066(4) 0.029(3) 0.025(3) -0.001(2) -0.008(3) -0.001(3)
C1 0.026(3) 0.029(4) 0.020(4) -0.011(3) -0.006(3) 0.001(3)
C2 0.037(4) 0.028(4) 0.030(4) -0.003(3) -0.020(3) 0.007(3)
C3 0.023(4) 0.046(5) 0.038(5) -0.010(4) -0.013(3) 0.005(3)
C4 0.022(4) 0.042(5) 0.036(5) -0.002(4) -0.001(3) -0.006(3)
C5 0.027(4) 0.032(4) 0.024(4) -0.005(3) -0.005(3) -0.002(3)
C6 0.022(3) 0.021(3) 0.021(4) -0.002(3) -0.004(3) 0.004(3)
C7 0.018(3) 0.021(3) 0.019(4) 0.002(3) -0.004(3) 0.001(3)
C8 0.021(3) 0.021(3) 0.016(3) 0.002(3) -0.004(3) 0.000(3)
C9 0.015(3) 0.025(4) 0.023(4) 0.000(3) -0.001(3) 0.002(3)
C10 0.018(3) 0.025(4) 0.026(4) 0.002(3) -0.005(3) -0.003(3)
C11 0.022(3) 0.026(4) 0.025(4) 0.001(3) -0.004(3) -0.005(3)
C12 0.032(4) 0.024(4) 0.025(4) 0.002(3) -0.002(3) -0.001(3)
C13 0.035(4) 0.020(4) 0.031(4) -0.005(3) -0.009(3) 0.000(3)
C14 0.030(4) 0.027(4) 0.028(4) -0.010(3) -0.007(3) -0.001(3)
C15 0.034(4) 0.036(4) 0.022(4) 0.002(3) -0.006(3) -0.006(3)
C16 0.030(4) 0.028(4) 0.023(4) -0.005(3) -0.004(3) 0.000(3)
C17 0.067(6) 0.029(4) 0.037(5) -0.011(4) -0.013(4) 0.008(4)
C18 0.076(6) 0.032(5) 0.030(5) 0.010(4) -0.014(4) 0.001(4)
C19 0.045(4) 0.028(4) 0.021(4) 0.000(3) -0.013(3) -0.006(3)
C20 0.064(6) 0.030(5) 0.053(6) -0.001(4) -0.039(5) 0.004(4)
C21 0.027(4) 0.019(3) 0.027(4) 0.004(3) -0.001(3) -0.001(3)
C22 0.033(4) 0.035(4) 0.040(5) 0.012(4) 0.006(4) 0.000(3)
C23 0.041(5) 0.045(5) 0.055(6) 0.017(4) 0.009(4) -0.012(4)
C24 0.024(4) 0.042(5) 0.075(7) 0.012(5) -0.002(4) -0.009(3)
C25 0.027(4) 0.030(4) 0.048(5) 0.006(4) -0.007(4) -0.007(3)
C26 0.020(3) 0.022(4) 0.026(4) -0.004(3) -0.002(3) -0.001(3)
C27 0.022(3) 0.028(4) 0.023(4) 0.000(3) -0.005(3) -0.001(3)
C28 0.019(3) 0.016(3) 0.015(3) 0.006(3) -0.006(3) -0.002(2)
C29 0.024(3) 0.012(3) 0.027(4) 0.001(3) 0.000(3) 0.000(3)
C30 0.017(3) 0.025(4) 0.019(4) 0.004(3) -0.007(3) -0.005(3)
C31 0.020(3) 0.022(3) 0.023(4) 0.000(3) -0.006(3) -0.005(3)
C32 0.030(4) 0.027(4) 0.020(4) 0.002(3) -0.010(3) -0.002(3)
C33 0.030(4) 0.025(4) 0.022(4) -0.007(3) -0.006(3) -0.003(3)
C34 0.025(3) 0.019(3) 0.027(4) -0.004(3) -0.006(3) -0.002(3)
C35 0.021(3) 0.029(4) 0.027(4) -0.001(3) -0.007(3) -0.001(3)
C36 0.029(4) 0.016(3) 0.022(4) -0.003(3) -0.008(3) -0.001(3)
C37 0.057(5) 0.032(4) 0.026(4) 0.002(3) -0.013(4) 0.010(4)
C38 0.054(5) 0.027(4) 0.041(5) -0.010(4) -0.006(4) 0.005(4)
C39 0.044(4) 0.020(4) 0.027(4) 0.003(3) -0.010(3) -0.002(3)
C40 0.068(6) 0.039(5) 0.026(5) 0.007(4) -0.007(4) -0.014(4)
F1 0.124(6) 0.223(10) 0.181(9) 0.103(8) -0.124(7) -0.105(7)
F2 0.183(8) 0.189(8) 0.064(4) -0.062(5) -0.091(5) 0.096(7)
F3 0.197(8) 0.045(4) 0.134(6) -0.004(4) -0.139(6) 0.013(4)
F4 0.143(6) 0.040(3) 0.044(3) -0.004(3) 0.036(3) -0.030(3)
F5 0.141(6) 0.067(4) 0.050(3) 0.013(3) -0.025(4) -0.066(4)
F6 0.105(5) 0.064(4) 0.098(5) 0.056(4) -0.028(4) -0.003(3)
Pd3 0.0237(3) 0.0182(3) 0.0156(3) 0.0010(2) -0.0005(2) 0.00216(19)
Pd4 0.0306(3) 0.0191(3) 0.0168(3) 0.0012(2) -0.0038(2) 0.0021(2)
N4 0.023(3) 0.017(3) 0.011(3) 0.004(2) 0.000(2) 0.000(2)
N3 0.023(3) 0.017(3) 0.012(3) 0.005(2) -0.004(2) -0.001(2)
O13 0.037(3) 0.025(3) 0.022(3) -0.001(2) -0.004(2) -0.002(2)
O14 0.045(3) 0.024(3) 0.016(3) 0.002(2) -0.007(2) 0.001(2)
O15 0.033(3) 0.020(2) 0.019(3) -0.002(2) 0.003(2) 0.004(2)
O16 0.025(2) 0.022(2) 0.017(2) 0.0021(19) 0.0008(19) -0.0007(18)
O17 0.036(3) 0.027(3) 0.028(3) 0.012(2) -0.008(2) 0.003(2)
O18 0.047(3) 0.025(3) 0.030(3) -0.001(2) -0.013(2) 0.009(2)
O19 0.034(3) 0.020(2) 0.019(3) 0.003(2) -0.004(2) 0.0021(19)
O20 0.029(2) 0.021(2) 0.025(3) 0.001(2) -0.003(2) 0.0031(19)
O21 0.032(3) 0.030(3) 0.021(3) 0.006(2) 0.000(2) 0.001(2)
O22 0.031(3) 0.021(2) 0.020(3) 0.003(2) 0.004(2) 0.0036(19)
O23 0.054(3) 0.040(3) 0.022(3) 0.003(2) -0.001(2) 0.006(3)
O24 0.060(3) 0.033(3) 0.021(3) 0.012(2) -0.009(2) -0.012(2)
C41 0.025(3) 0.018(3) 0.013(3) 0.003(3) -0.003(3) -0.003(3)
C42 0.021(3) 0.027(4) 0.015(3) 0.004(3) -0.003(3) -0.004(3)
C43 0.029(4) 0.025(4) 0.021(4) 0.010(3) -0.004(3) -0.002(3)
C44 0.025(4) 0.041(4) 0.029(4) 0.003(3) -0.007(3) -0.008(3)
C45 0.023(4) 0.036(4) 0.037(4) 0.017(3) -0.009(3) 0.001(3)
C46 0.022(3) 0.020(3) 0.017(3) 0.007(3) -0.001(3) 0.000(3)
C47 0.024(3) 0.018(3) 0.014(3) 0.003(3) -0.005(3) 0.001(3)
C48 0.025(3) 0.014(3) 0.008(3) -0.002(2) 0.004(3) -0.003(2)
C49 0.020(3) 0.029(4) 0.026(4) 0.009(3) -0.007(3) -0.005(3)
C50 0.017(3) 0.023(3) 0.024(4) -0.006(3) -0.003(3) 0.000(3)
C51 0.019(3) 0.023(3) 0.022(4) 0.005(3) -0.004(3) -0.006(3)
C52 0.024(3) 0.030(4) 0.016(4) -0.001(3) -0.002(3) -0.002(3)
C53 0.027(4) 0.026(4) 0.021(4) 0.005(3) -0.004(3) -0.004(3)
C54 0.018(3) 0.023(4) 0.028(4) 0.011(3) -0.005(3) -0.003(3)
C55 0.023(3) 0.025(4) 0.023(4) 0.001(3) -0.003(3) 0.001(3)
C56 0.025(3) 0.023(4) 0.016(3) 0.002(3) -0.004(3) -0.003(3)
C57 0.031(4) 0.035(4) 0.038(5) 0.018(4) -0.010(3) -0.001(3)
C58 0.059(5) 0.027(4) 0.034(5) -0.004(3) -0.014(4) 0.007(4)
C59 0.034(4) 0.027(4) 0.018(4) -0.004(3) -0.002(3) -0.004(3)
C60 0.071(6) 0.037(5) 0.030(5) 0.001(4) -0.013(4) -0.011(4)
C61 0.038(4) 0.012(3) 0.023(4) 0.007(3) -0.013(3) 0.002(3)
C62 0.025(3) 0.015(3) 0.031(4) 0.006(3) -0.012(3) 0.003(3)
C63 0.035(4) 0.030(4) 0.033(4) 0.006(3) -0.012(3) -0.007(3)
C64 0.036(4) 0.030(4) 0.072(6) 0.004(4) -0.022(4) -0.007(3)
C65 0.049(5) 0.040(5) 0.057(6) -0.003(4) -0.031(4) -0.007(4)
C66 0.046(5) 0.030(4) 0.032(4) 0.002(3) -0.020(4) -0.002(3)
C67 0.014(3) 0.024(3) 0.022(4) 0.003(3) -0.002(3) 0.003(3)
C68 0.018(3) 0.024(3) 0.017(3) 0.001(3) -0.002(3) 0.002(3)
C69 0.021(3) 0.018(3) 0.022(4) 0.002(3) -0.005(3) 0.000(3)
C70 0.014(3) 0.024(4) 0.023(4) 0.005(3) -0.003(3) 0.000(3)
C71 0.019(3) 0.030(4) 0.019(4) 0.006(3) -0.004(3) -0.005(3)
C72 0.035(4) 0.022(4) 0.019(4) 0.006(3) -0.004(3) -0.011(3)
C73 0.043(4) 0.021(4) 0.030(4) 0.010(3) -0.011(3) -0.010(3)
C74 0.033(4) 0.037(4) 0.022(4) 0.010(3) -0.008(3) -0.016(3)
C75 0.029(4) 0.033(4) 0.013(4) 0.003(3) -0.001(3) -0.003(3)
C76 0.032(4) 0.025(4) 0.031(4) 0.007(3) -0.006(3) 0.000(3)
C77 0.076(6) 0.037(5) 0.030(5) -0.007(4) -0.008(4) 0.014(4)
C78 0.094(7) 0.033(5) 0.030(5) 0.013(4) -0.012(5) -0.007(4)
C79 0.029(4) 0.024(4) 0.023(4) -0.004(3) 0.004(3) -0.004(3)
F7 0.101(5) 0.060(4) 0.128(6) -0.054(4) -0.038(4) 0.037(3)
F8 0.196(7) 0.050(3) 0.041(3) -0.002(3) -0.053(4) -0.033(4)
F9 0.133(5) 0.060(4) 0.061(4) -0.007(3) -0.004(4) -0.057(4)
C80 0.036(5) 0.042(5) 0.041(6) 0.009(4) 0.006(4) 0.000(4)
F10 0.052(10) 0.12(2) 0.27(4) -0.10(2) 0.052(19) -0.032(12)
F11 0.066(15) 0.042(8) 0.095(19) 0.033(9) 0.056(11) 0.038(8)
F12 0.11(2) 0.31(4) 0.029(9) 0.04(2) 0.023(10) 0.11(3)
F10B 0.032(9) 0.25(4) 0.048(10) 0.02(2) -0.003(7) 0.03(2)
F11B 0.069(15) 0.14(2) 0.15(3) -0.13(2) 0.060(17) -0.045(17)
F12B 0.075(16) 0.034(9) 0.083(19) 0.017(10) 0.060(15) -0.002(8)
C201 0.042(5) 0.072(6) 0.026(4) 0.007(4) -0.010(4) -0.007(4)
Cl1 0.0489(12) 0.0525(13) 0.0541(14) -0.0060(11) -0.0054(10) -0.0052(10)
Cl2 0.0438(11) 0.0452(12) 0.0337(11) 0.0053(9) -0.0114(9) -0.0109(9)
C202 0.066(6) 0.049(6) 0.068(7) -0.010(5) -0.007(5) -0.010(5)
Cl3 0.0567(14) 0.0654(16) 0.0630(16) -0.0237(13) 0.0116(12) -0.0134(12)
Cl4 0.0797(17) 0.0610(16) 0.0539(15) -0.0145(12) 0.0012(13) 0.0043(13)
C203 0.038(5) 0.059(6) 0.045(5) -0.002(4) -0.008(4) -0.015(4)
Cl5 0.0562(13) 0.0550(14) 0.0621(16) -0.0057(12) -0.0132(11) 0.0037(11)
Cl6 0.0594(14) 0.0803(18) 0.0615(16) 0.0018(13) -0.0112(12) -0.0380(13)
C204 0.223(16) 0.045(7) 0.042(7) -0.007(5) 0.003(8) -0.017(8)
Cl7 0.0778(17) 0.0694(17) 0.0690(18) -0.0157(14) -0.0199(14) -0.0090(13)
Cl8 0.107(2) 0.0707(19) 0.083(2) 0.0179(16) 0.0051(18) 0.0158(17)

loop_
_atom_type_symbol
_atom_type_description
_atom_type_scat_dispersion_real
_atom_type_scat_dispersion_imag
_atom_type_scat_source
C C 0.0033 0.0016 'International Tables Vol C Tables 4.2.6.8 and 6.1.1.4'
H H 0.0000 0.0000 'International Tables Vol C Tables 4.2.6.8 and 6.1.1.4'
O O 0.0106 0.0060 'International Tables Vol C Tables 4.2.6.8 and 6.1.1.4'
N N 0.0061 0.0033 'International Tables Vol C Tables 4.2.6.8 and 6.1.1.4'
F F 0.0171 0.0103 'International Tables Vol C Tables 4.2.6.8 and 6.1.1.4'
Pd Pd -0.9988 1.0072 'International Tables Vol C Tables 4.2.6.8 and 6.1.1.4'
Cl Cl 0.1484 0.1585 'International Tables Vol C Tables 4.2.6.8 and 6.1.1.4'

loop_
_geom_angle_atom_site_label_1
_geom_angle_atom_site_label_2
_geom_angle_atom_site_label_3
_geom_angle
_geom_angle_site_symmetry_3
C21 Pd1 N2 86.2(2) .
C21 Pd1 O1 89.9(2) .
N2 Pd1 O1 175.1(2) .
C21 Pd1 O4 174.5(2) .
N2 Pd1 O4 98.94(19) .
O1 Pd1 O4 84.84(19) .
C21 Pd1 Pd2 102.54(19) .
N2 Pd1 Pd2 99.30(14) .
O1 Pd1 Pd2 84.40(13) .
O4 Pd1 Pd2 78.47(12) .
C1 Pd2 N1 86.8(2) .
C1 Pd2 O3 89.8(2) .
N1 Pd2 O3 176.5(2) .
C1 Pd2 O2 174.9(2) .
N1 Pd2 O2 97.57(19) .
O3 Pd2 O2 85.72(19) .
C1 Pd2 Pd1 104.65(18) .
N1 Pd2 Pd1 97.85(14) .
O3 Pd2 Pd1 83.95(13) .
O2 Pd2 Pd1 77.34(12) .
C30 N1 C28 109.1(5) .
C30 N1 Pd2 126.8(4) .
C28 N1 Pd2 120.4(4) .
C10 N2 C8 108.1(5) .
C10 N2 Pd1 126.7(5) .
C8 N2 Pd1 121.1(4) .
C39 O1 Pd1 119.3(4) .
C39 O2 Pd2 118.8(4) .
C19 O3 Pd2 119.3(4) .
C19 O4 Pd1 117.6(4) .
C30 O6 C26 107.5(5) .
C34 O7 C38 118.4(6) .
C35 O8 C37 116.8(5) .
C10 O10 C9 107.5(5) .
C14 O11 C17 116.7(6) .
C15 O12 C18 116.7(6) .
C2 C1 C6 118.7(6) .
C2 C1 Pd2 119.1(5) .
C6 C1 Pd2 122.2(5) .
C3 C2 C1 121.2(7) .
C3 C2 H2A 119.4 .
C1 C2 H2A 119.4 .
C2 C3 C4 120.3(6) .
C2 C3 H3A 119.9 .
C4 C3 H3A 119.9 .
C5 C4 C3 119.3(7) .
C5 C4 H4A 120.3 .
C3 C4 H4A 120.3 .
C4 C5 C6 121.3(7) .
C4 C5 H5A 119.3 .
C6 C5 H5A 119.3 .
C1 C6 C5 119.1(6) .
C1 C6 C7 123.7(6) .
C5 C6 C7 117.1(6) .
C6 C7 C28 118.3(5) .
C6 C7 C8 126.0(5) .
C28 C7 C8 91.6(4) .
C6 C7 H7A 106.3 .
C28 C7 H7A 106.3 .
C8 C7 H7A 106.3 .
N2 C8 C9 103.4(5) .
N2 C8 C27 112.8(5) .
C9 C8 C27 116.7(5) .
N2 C8 C7 124.8(5) .
C9 C8 C7 111.6(5) .
C27 C8 C7 88.1(5) .
O9 C9 O10 121.2(6) .
O9 C9 C8 132.4(6) .
O10 C9 C8 106.5(5) .
N2 C10 O10 114.0(6) .
N2 C10 C11 130.8(6) .
O10 C10 C11 115.2(5) .
C12 C11 C10 119.7(6) .
C12 C11 C16 118.2(6) .
C10 C11 C16 122.0(6) .
C13 C12 C11 119.9(6) .
C13 C12 H12A 120.1 .
C11 C12 H12A 120.1 .
C14 C13 C12 121.7(6) .
C14 C13 H13A 119.1 .
C12 C13 H13A 119.1 .
O11 C14 C13 126.2(6) .
O11 C14 C15 113.9(6) .
C13 C14 C15 120.0(6) .
O12 C15 C16 125.1(7) .
O12 C15 C14 116.0(6) .
C16 C15 C14 118.9(7) .
C15 C16 C11 121.3(6) .
C15 C16 H16A 119.4 .
C11 C16 H16A 119.3 .
O11 C17 H17A 109.5 .
O11 C17 H17B 109.5 .
H17A C17 H17B 109.5 .
O11 C17 H17C 109.5 .
H17A C17 H17C 109.5 .
H17B C17 H17C 109.5 .
O12 C18 H18A 109.5 .
O12 C18 H18B 109.5 .
H18A C18 H18B 109.5 .
O12 C18 H18C 109.5 .
H18A C18 H18C 109.5 .
H18B C18 H18C 109.5 .
O3 C19 O4 130.8(7) .
O3 C19 C20 113.3(6) .
O4 C19 C20 115.9(6) .
F3 C20 F1 108.6(9) .
F3 C20 F2 107.2(8) .
F1 C20 F2 104.5(9) .
F3 C20 C19 114.6(7) .
F1 C20 C19 108.8(7) .
F2 C20 C19 112.7(7) .
C22 C21 C29 118.6(7) .
C22 C21 Pd1 118.7(5) .
C29 C21 Pd1 122.7(5) .
C23 C22 C21 121.7(8) .
C23 C22 H22A 119.2 .
C21 C22 H22A 119.2 .
C22 C23 C24 120.0(8) .
C22 C23 H23A 120.0 .
C24 C23 H23A 120.0 .
C23 C24 C25 119.5(8) .
C23 C24 H24A 120.2 .
C25 C24 H24A 120.2 .
C24 C25 C29 121.2(8) .
C24 C25 H25A 119.4 .
C29 C25 H25A 119.4 .
O5 C26 O6 122.1(6) .
O5 C26 C28 131.5(6) .
O6 C26 C28 106.4(5) .
C29 C27 C8 120.9(5) .
C29 C27 C28 123.2(5) .
C8 C27 C28 91.1(4) .
C29 C27 H27A 106.6 .
C8 C27 H27A 106.6 .
C28 C27 H27A 106.6 .
N1 C28 C26 103.3(5) .
N1 C28 C7 115.8(5) .
C26 C28 C7 116.8(5) .
N1 C28 C27 123.2(5) .
C26 C28 C27 111.2(5) .
C7 C28 C27 87.1(4) .
C25 C29 C21 118.9(6) .
C25 C29 C27 118.3(6) .
C21 C29 C27 122.9(6) .
N1 C30 O6 113.6(5) .
N1 C30 C31 131.3(6) .
O6 C30 C31 114.8(5) .
C32 C31 C36 119.4(6) .
C32 C31 C30 119.8(6) .
C36 C31 C30 120.7(6) .
C31 C32 C33 119.8(6) .
C31 C32 H32A 120.1 .
C33 C32 H32A 120.1 .
C34 C33 C32 121.3(6) .
C34 C33 H33A 119.3 .
C32 C33 H33A 119.3 .
O7 C34 C33 126.1(6) .
O7 C34 C35 114.2(6) .
C33 C34 C35 119.7(6) .
O8 C35 C36 125.6(6) .
O8 C35 C34 115.7(6) .
C36 C35 C34 118.7(6) .
C35 C36 C31 120.9(6) .
C35 C36 H36A 119.6 .
C31 C36 H36A 119.6 .
O8 C37 H37A 109.5 .
O8 C37 H37B 109.5 .
H37A C37 H37B 109.5 .
O8 C37 H37C 109.5 .
H37A C37 H37C 109.5 .
H37B C37 H37C 109.5 .
O7 C38 H38A 109.5 .
O7 C38 H38B 109.5 .
H38A C38 H38B 109.5 .
O7 C38 H38C 109.5 .
H38A C38 H38C 109.5 .
H38B C38 H38C 109.5 .
O2 C39 O1 129.3(7) .
O2 C39 C40 115.5(6) .
O1 C39 C40 115.2(6) .
F4 C40 F5 108.9(8) .
F4 C40 F6 107.6(7) .
F5 C40 F6 103.9(7) .
F4 C40 C39 114.0(7) .
F5 C40 C39 111.9(7) .
F6 C40 C39 109.9(7) .
C41 Pd3 N3 86.4(2) .
C41 Pd3 O22 90.1(2) .
N3 Pd3 O22 176.3(2) .
C41 Pd3 O13 174.8(2) .
N3 Pd3 O13 98.62(18) .
O22 Pd3 O13 84.81(18) .
C41 Pd3 Pd4 103.16(18) .
N3 Pd3 Pd4 98.81(14) .
O22 Pd3 Pd4 83.24(13) .
O13 Pd3 Pd4 77.22(12) .
C61 Pd4 N4 87.2(2) .
C61 Pd4 O14 90.0(2) .
N4 Pd4 O14 176.55(19) .
C61 Pd4 O21 172.9(2) .
N4 Pd4 O21 99.96(19) .
O14 Pd4 O21 82.92(18) .
C61 Pd4 Pd3 100.72(18) .
N4 Pd4 Pd3 98.87(14) .
O14 Pd4 Pd3 83.52(12) .
O21 Pd4 Pd3 78.51(12) .
C70 N4 C68 108.4(5) .
C70 N4 Pd4 128.2(4) .
C68 N4 Pd4 120.5(4) .
C50 N3 C48 108.6(5) .
C50 N3 Pd3 126.1(4) .
C48 N3 Pd3 120.5(4) .
C59 O13 Pd3 117.5(4) .
C59 O14 Pd4 120.5(4) .
C49 O16 C50 107.0(5) .
C54 O17 C57 118.5(5) .
C55 O18 C58 116.9(5) .
C70 O19 C69 105.8(5) .
C79 O21 Pd4 117.7(4) .
C79 O22 Pd3 120.9(4) .
C75 O23 C77 116.2(5) .
C74 O24 C78 116.3(6) .
C46 C41 C42 118.9(6) .
C46 C41 Pd3 118.8(5) .
C42 C41 Pd3 122.3(5) .
C41 C42 C43 119.2(6) .
C41 C42 C47 123.2(6) .
C43 C42 C47 117.5(6) .
C44 C43 C42 121.4(6) .
C44 C43 H43A 119.3 .
C42 C43 H43A 119.3 .
C43 C44 C45 117.8(7) .
C43 C44 H44A 121.1 .
C45 C44 H44A 121.1 .
C46 C45 C44 121.1(6) .
C46 C45 H45A 119.4 .
C44 C45 H45A 119.4 .
C45 C46 C41 121.5(6) .
C45 C46 H46A 119.2 .
C41 C46 H46A 119.2 .
C42 C47 C48 119.3(5) .
C42 C47 C68 125.4(5) .
C48 C47 C68 92.2(5) .
C42 C47 H47A 106.0 .
C48 C47 H47A 106.0 .
C68 C47 H47A 106.0 .
N3 C48 C49 103.1(5) .
N3 C48 C47 115.5(5) .
C49 C48 C47 116.3(5) .
N3 C48 C67 122.1(5) .
C49 C48 C67 112.4(5) .
C47 C48 C67 87.9(4) .
O15 C49 O16 122.9(6) .
O15 C49 C48 130.5(6) .
O16 C49 C48 106.6(5) .
N3 C50 O16 114.3(5) .
N3 C50 C51 131.1(6) .
O16 C50 C51 114.4(6) .
C52 C51 C56 119.1(6) .
C52 C51 C50 120.6(6) .
C56 C51 C50 120.1(6) .
C53 C52 C51 120.7(6) .
C53 C52 H52A 119.6 .
C51 C52 H52A 119.6 .
C52 C53 C54 121.0(6) .
C52 C53 H53A 119.5 .
C54 C53 H53A 119.5 .
O17 C54 C53 125.7(6) .
O17 C54 C55 114.8(6) .
C53 C54 C55 119.5(6) .
O18 C55 C56 125.3(6) .
O18 C55 C54 115.4(6) .
C56 C55 C54 119.2(6) .
C55 C56 C51 120.5(6) .
C55 C56 H56A 119.8 .
C51 C56 H56A 119.8 .
O17 C57 H57A 109.5 .
O17 C57 H57B 109.5 .
H57A C57 H57B 109.5 .
O17 C57 H57C 109.5 .
H57A C57 H57C 109.5 .
H57B C57 H57C 109.5 .
O18 C58 H58A 109.5 .
O18 C58 H58B 109.5 .
H58A C58 H58B 109.5 .
O18 C58 H58C 109.5 .
H58A C58 H58C 109.5 .
H58B C58 H58C 109.5 .
O13 C59 O14 128.8(6) .
O13 C59 C60 115.6(6) .
O14 C59 C60 115.6(6) .
F8 C60 F9 108.6(8) .
F8 C60 F7 106.6(8) .
F9 C60 F7 105.9(8) .
F8 C60 C59 113.7(7) .
F9 C60 C59 111.6(7) .
F7 C60 C59 109.9(7) .
C66 C61 C62 117.7(6) .
C66 C61 Pd4 119.0(5) .
C62 C61 Pd4 123.1(5) .
C63 C62 C61 119.4(6) .
C63 C62 C67 117.1(6) .
C61 C62 C67 123.5(6) .
C64 C63 C62 121.6(7) .
C64 C63 H63A 119.2 .
C62 C63 H63A 119.2 .
C63 C64 C65 119.4(7) .
C63 C64 H64A 120.3 .
C65 C64 H64A 120.3 .
C64 C65 C66 119.8(7) .
C64 C65 H65A 120.1 .
C66 C65 H65A 120.1 .
C65 C66 C61 122.0(7) .
C65 C66 H66A 119.0 .
C61 C66 H66A 119.0 .
C62 C67 C68 120.6(5) .
C62 C67 C48 122.1(5) .
C68 C67 C48 90.5(4) .
C62 C67 H67A 107.4 .
C68 C67 H67A 107.4 .
C48 C67 H67A 107.4 .
N4 C68 C69 102.8(5) .
N4 C68 C67 114.9(5) .
C69 C68 C67 116.0(5) .
N4 C68 C47 124.0(5) .
C69 C68 C47 112.2(5) .
C67 C68 C47 87.5(5) .
O20 C69 O19 121.0(6) .
O20 C69 C68 131.1(6) .
O19 C69 C68 107.9(5) .
N4 C70 O19 115.0(5) .
N4 C70 C71 130.9(6) .
O19 C70 C71 113.9(5) .
C72 C71 C76 119.4(6) .
C72 C71 C70 120.7(6) .
C76 C71 C70 119.8(6) .
C71 C72 C73 120.3(6) .
C71 C72 H72A 119.9 .
C73 C72 H72A 119.9 .
C72 C73 C74 120.2(6) .
C72 C73 H73A 119.9 .
C74 C73 H73A 119.9 .
O24 C74 C73 125.5(6) .
O24 C74 C75 114.9(6) .
C73 C74 C75 119.6(6) .
O23 C75 C76 124.3(6) .
O23 C75 C74 115.7(6) .
C76 C75 C74 120.0(6) .
C75 C76 C71 120.5(6) .
C75 C76 H76A 119.7 .
C71 C76 H76A 119.7 .
O23 C77 H77A 109.5 .
O23 C77 H77B 109.5 .
H77A C77 H77B 109.5 .
O23 C77 H77C 109.5 .
H77A C77 H77C 109.5 .
H77B C77 H77C 109.5 .
O24 C78 H78A 109.5 .
O24 C78 H78B 109.5 .
H78A C78 H78B 109.5 .
O24 C78 H78C 109.5 .
H78A C78 H78C 109.5 .
H78B C78 H78C 109.5 .
O22 C79 O21 129.7(6) .
O22 C79 C80 114.2(6) .
O21 C79 C80 116.1(6) .
F11 C80 F10B 46.1(17) .
F11 C80 F12B 128.4(14) .
F10B C80 F12B 104.0(19) .
F11 C80 F12 110.2(17) .
F10B C80 F12 131.4(16) .
F12B C80 F12 52.8(16) .
F11 C80 F11B 68.1(16) .
F10B C80 F11B 111.2(18) .
F12B C80 F11B 101.6(17) .
F12 C80 F11B 51.0(17) .
F11 C80 F10 106.7(18) .
F10B C80 F10 63.1(16) .
F12B C80 F10 49.6(17) .
F12 C80 F10 101.3(19) .
F11B C80 F10 140.8(15) .
F11 C80 C79 116.3(10) .
F10B C80 C79 115.3(13) .
F12B C80 C79 114.8(11) .
F12 C80 C79 113.3(12) .
F11B C80 C79 109.0(11) .
F10 C80 C79 107.7(12) .
C80 F10 C78 119.1(14) 2_656
Cl2 C201 Cl1 113.2(4) .
Cl2 C201 H20A 108.9 .
Cl1 C201 H20A 108.9 .
Cl2 C201 H20B 108.9 .
Cl1 C201 H20B 108.9 .
H20A C201 H20B 107.7 .
Cl4 C202 Cl3 110.8(6) .
Cl4 C202 H20C 109.5 .
Cl3 C202 H20C 109.5 .
Cl4 C202 H20D 109.5 .
Cl3 C202 H20D 109.5 .
H20C C202 H20D 108.1 .
Cl6 C203 Cl5 111.2(4) .
Cl6 C203 H20E 109.4 .
Cl5 C203 H20E 109.4 .
Cl6 C203 H20F 109.4 .
Cl5 C203 H20F 109.4 .
H20E C203 H20F 108.0 .
Cl8 C204 Cl7 113.1(6) .
Cl8 C204 H20G 109.0 .
Cl7 C204 H20G 109.0 .
Cl8 C204 H20H 109.0 .
Cl7 C204 H20H 109.0 .
H20G C204 H20H 107.8 .

loop_
_geom_bond_atom_site_label_1
_geom_bond_atom_site_label_2
_geom_bond_distance
_geom_bond_site_symmetry_2
Pd1 C21 1.958(7) .
Pd1 N2 2.018(5) .
Pd1 O1 2.055(5) .
Pd1 O4 2.195(5) .
Pd1 Pd2 2.7815(7) .
Pd2 C1 1.955(7) .
Pd2 N1 2.016(5) .
Pd2 O3 2.060(4) .
Pd2 O2 2.228(5) .
N1 C30 1.287(8) .
N1 C28 1.452(7) .
N2 C10 1.303(8) .
N2 C8 1.465(8) .
O1 C39 1.250(8) .
O2 C39 1.237(8) .
O3 C19 1.234(8) .
O4 C19 1.253(8) .
O5 C26 1.185(8) .
O6 C30 1.378(7) .
O6 C26 1.391(8) .
O7 C34 1.350(7) .
O7 C38 1.411(8) .
O8 C35 1.349(8) .
O8 C37 1.429(8) .
O9 C9 1.174(8) .
O10 C10 1.375(8) .
O10 C9 1.399(8) .
O11 C14 1.354(8) .
O11 C17 1.425(9) .
O12 C15 1.355(8) .
O12 C18 1.395(9) .
C1 C2 1.389(9) .
C1 C6 1.396(9) .
C2 C3 1.378(10) .
C2 H2A 0.9300 .
C3 C4 1.381(10) .
C3 H3A 0.9300 .
C4 C5 1.367(9) .
C4 H4A 0.9300 .
C5 C6 1.405(9) .
C5 H5A 0.9300 .
C6 C7 1.498(8) .
C7 C28 1.558(8) .
C7 C8 1.568(8) .
C7 H7A 0.9800 .
C8 C9 1.504(9) .
C8 C27 1.551(9) .
C10 C11 1.425(9) .
C11 C12 1.401(9) .
C11 C16 1.432(9) .
C12 C13 1.378(9) .
C12 H12A 0.9300 .
C13 C14 1.360(10) .
C13 H13A 0.9300 .
C14 C15 1.430(10) .
C15 C16 1.358(9) .
C16 H16A 0.9300 .
C17 H17A 0.9600 .
C17 H17B 0.9600 .
C17 H17C 0.9600 .
C18 H18A 0.9600 .
C18 H18B 0.9600 .
C18 H18C 0.9600 .
C19 C20 1.545(10) .
C20 F3 1.247(9) .
C20 F1 1.277(11) .
C20 F2 1.288(10) .
C21 C22 1.382(10) .
C21 C29 1.403(9) .
C22 C23 1.368(12) .
C22 H22A 0.9300 .
C23 C24 1.369(12) .
C23 H23A 0.9300 .
C24 C25 1.377(10) .
C24 H24A 0.9300 .
C25 C29 1.387(9) .
C25 H25A 0.9300 .
C26 C28 1.504(9) .
C27 C29 1.497(9) .
C27 C28 1.590(8) .
C27 H27A 0.9800 .
C30 C31 1.439(9) .
C31 C32 1.377(9) .
C31 C36 1.407(9) .
C32 C33 1.381(9) .
C32 H32A 0.9300 .
C33 C34 1.365(9) .
C33 H33A 0.9300 .
C34 C35 1.420(9) .
C35 C36 1.370(9) .
C36 H36A 0.9300 .
C37 H37A 0.9600 .
C37 H37B 0.9600 .
C37 H37C 0.9600 .
C38 H38A 0.9600 .
C38 H38B 0.9600 .
C38 H38C 0.9600 .
C39 C40 1.534(11) .
C40 F4 1.295(9) .
C40 F5 1.298(10) .
C40 F6 1.323(10) .
Pd3 C41 1.956(6) .
Pd3 N3 2.021(5) .
Pd3 O22 2.059(4) .
Pd3 O13 2.225(5) .
Pd3 Pd4 2.7926(7) .
Pd4 C61 1.947(7) .
Pd4 N4 2.021(5) .
Pd4 O14 2.050(5) .
Pd4 O21 2.205(4) .
N4 C70 1.292(8) .
N4 C68 1.461(8) .
N3 C50 1.285(8) .
N3 C48 1.453(7) .
O13 C59 1.241(8) .
O14 C59 1.240(8) .
O15 C49 1.182(8) .
O16 C49 1.382(8) .
O16 C50 1.390(7) .
O17 C54 1.343(7) .
O17 C57 1.428(8) .
O18 C55 1.344(8) .
O18 C58 1.414(9) .
O19 C70 1.380(7) .
O19 C69 1.397(8) .
O20 C69 1.189(7) .
O21 C79 1.252(8) .
O22 C79 1.232(8) .
O23 C75 1.353(8) .
O23 C77 1.430(9) .
O24 C74 1.351(8) .
O24 C78 1.455(9) .
C41 C46 1.392(8) .
C41 C42 1.395(9) .
C42 C43 1.416(9) .
C42 C47 1.491(8) .
C43 C44 1.383(9) .
C43 H43A 0.9300 .
C44 C45 1.411(10) .
C44 H44A 0.9300 .
C45 C46 1.361(10) .
C45 H45A 0.9300 .
C46 H46A 0.9300 .
C47 C48 1.526(9) .
C47 C68 1.572(8) .
C47 H47A 0.9800 .
C48 C49 1.520(9) .
C48 C67 1.590(8) .
C50 C51 1.432(9) .
C51 C52 1.394(9) .
C51 C56 1.414(9) .
C52 C53 1.367(9) .
C52 H52A 0.9300 .
C53 C54 1.385(9) .
C53 H53A 0.9300 .
C54 C55 1.428(9) .
C55 C56 1.379(9) .
C56 H56A 0.9300 .
C57 H57A 0.9600 .
C57 H57B 0.9600 .
C57 H57C 0.9600 .
C58 H58A 0.9600 .
C58 H58B 0.9600 .
C58 H58C 0.9600 .
C59 C60 1.527(10) .
C60 F8 1.302(9) .
C60 F9 1.308(10) .
C60 F7 1.309(10) .
C61 C66 1.382(10) .
C61 C62 1.402(9) .
C62 C63 1.390(9) .
C62 C67 1.497(9) .
C63 C64 1.365(10) .
C63 H63A 0.9300 .
C64 C65 1.371(12) .
C64 H64A 0.9300 .
C65 C66 1.380(11) .
C65 H65A 0.9300 .
C66 H66A 0.9300 .
C67 C68 1.556(9) .
C67 H67A 0.9800 .
C68 C69 1.500(9) .
C70 C71 1.447(9) .
C71 C72 1.374(9) .
C71 C76 1.415(9) .
C72 C73 1.394(9) .
C72 H72A 0.9300 .
C73 C74 1.395(10) .
C73 H73A 0.9300 .
C74 C75 1.397(10) .
C75 C76 1.370(9) .
C76 H76A 0.9300 .
C77 H77A 0.9600 .
C77 H77B 0.9600 .
C77 H77C 0.9600 .
C78 H78A 0.9600 .
C78 H78B 0.9600 .
C78 H78C 0.9600 .
C79 C80 1.535(10) .
C80 F11 1.220(14) .
C80 F10B 1.223(19) .
C80 F12B 1.259(18) .
C80 F12 1.259(19) .
C80 F11B 1.292(18) .
C80 F10 1.295(19) .
F10 C78 3.35(2) 2_656
C201 Cl2 1.742(8) .
C201 Cl1 1.757(9) .
C201 H20A 0.9700 .
C201 H20B 0.9700 .
C202 Cl4 1.724(9) .
C202 Cl3 1.745(10) .
C202 H20C 0.9700 .
C202 H20D 0.9700 .
C203 Cl6 1.736(8) .
C203 Cl5 1.792(9) .
C203 H20E 0.9700 .
C203 H20F 0.9700 .
C204 Cl8 1.721(12) .
C204 Cl7 1.745(12) .
C204 H20G 0.9700 .
C204 H20H 0.9700 .

loop_
_platon_squeeze_void_nr
_platon_squeeze_void_average_x
_platon_squeeze_void_average_y
_platon_squeeze_void_average_z
_platon_squeeze_void_volume
_platon_squeeze_void_count_electrons
1 0.360 0.473 0.236 24.7 1.4
2 0.375 0.952 0.125 7.2 0.2
3 0.501 0.001 0.998 38.0 1.9
4 0.639 0.527 0.764 24.7 1.3
5 0.630 0.048 0.871 6.3 0.1
